data_4035258
loop_
_publ_author_name
'Reddy Guduru, Shiva Krishna'
'Chamakuri, Srinivas'
'Raji, Idris O.'
'MacKenzie, Kevin R.'
'Santini, Conrad'
'Young, Damian W.'

_publ_section_title
;
 Synthesis of Enantiomerically Pure 3-Substituted Piperazine-2-acetic Acid
 Esters as Intermediates for Library Production.
;
_journal_issue 19
_journal_name_full 'The Journal of organic chemistry'
_journal_page_first 11777
_journal_page_last 11793
_journal_paper_doi 10.1021/acs.joc.8b01708
_journal_volume 83
_journal_year 2018
_chemical_absolute_configuration ad
_chemical_formula_moiety 'C21 H26 N3 O6 S +, Cl -'
_chemical_formula_sum 'C21 H26 Cl N3 O6 S'
_chemical_formula_weight 483.96
_space_group_IT_number 19
_space_group_name_Hall 'P 2ac 2ab'
_space_group_name_H-M_alt 'P 21 21 21'
_symmetry_cell_setting orthorhombic
_symmetry_space_group_name_H-M 'P 21 21 21'
_atom_sites_solution_hydrogens geom
_atom_sites_solution_primary direct
_atom_sites_solution_secondary difmap
_audit_creation_method SHELXL-97
_cell_angle_alpha 90.00
_cell_angle_beta 90.00
_cell_angle_gamma 90.00
_cell_formula_units_Z 4
_cell_length_a 5.9955(1)
_cell_length_b 13.9616(2)
_cell_length_c 27.0117(5)
_cell_measurement_reflns_used 7433
_cell_measurement_temperature 123(2)
_cell_measurement_theta_max 66.62
_cell_measurement_theta_min 3.27
_cell_volume 2261.06(6)
_computing_cell_refinement 'SAINT v7.60A (Bruker-Nonius, 2013)'
_computing_data_collection 'APEX2 v2013.4-1 (Bruker-Nonius, 2013)'
_computing_data_reduction 'SAINT v7.60A (Bruker-Nonius, 2013)'
_computing_structure_refinement 'SHELXL v6.12 (G.M. Sheldrick, 2001)'
_computing_structure_solution 'SHELXS v6.12 (G.M. Sheldrick, 2001)'
_diffrn_ambient_temperature 123(2)
_diffrn_detector_area_resol_mean 4K
_diffrn_measured_fraction_theta_full 0.967
_diffrn_measured_fraction_theta_max 0.968
_diffrn_measurement_device_type 'Bruker DUO APEX II CCD'
_diffrn_measurement_method CCD
_diffrn_radiation_monochromator graphite
_diffrn_radiation_source 'Incoatec 30 Watt Cu microsourcee'
_diffrn_radiation_type CuK\a
_diffrn_radiation_wavelength 1.54178
_diffrn_reflns_av_R_equivalents 0.0223
_diffrn_reflns_av_sigmaI/netI 0.0149
_diffrn_reflns_limit_h_max 6
_diffrn_reflns_limit_h_min -6
_diffrn_reflns_limit_k_max 16
_diffrn_reflns_limit_k_min 0
_diffrn_reflns_limit_l_max 32
_diffrn_reflns_limit_l_min 0
_diffrn_reflns_number 15640
_diffrn_reflns_theta_full 66.62
_diffrn_reflns_theta_max 66.62
_diffrn_reflns_theta_min 3.27
_diffrn_standards_decay_% 0.0
_exptl_absorpt_coefficient_mu 2.735
_exptl_absorpt_correction_T_max 0.7528
_exptl_absorpt_correction_T_min 0.4961
_exptl_absorpt_correction_type empirical
_exptl_absorpt_process_details 'SAINT v7.60A'
_exptl_crystal_colour Colorless
_exptl_crystal_density_diffrn 1.422
_exptl_crystal_density_method 'not measured'
_exptl_crystal_description 'flat column'
_exptl_crystal_F_000 1016
_exptl_crystal_size_max 0.35
_exptl_crystal_size_mid 0.10
_exptl_crystal_size_min 0.06
_refine_diff_density_max 0.199
_refine_diff_density_min -0.182
_refine_diff_density_rms 0.032
_refine_ls_abs_structure_details 'Flack H D (1983), Acta Cryst. A39, 876-881'
_refine_ls_abs_structure_Flack -0.003(8)
_refine_ls_extinction_coef 0.00178(12)
_refine_ls_extinction_expression Fc^*^=kFc[1+0.001xFc^2^\l^3^/sin(2\q)]^-1/4^
_refine_ls_extinction_method SHELXL
_refine_ls_goodness_of_fit_ref 1.054
_refine_ls_hydrogen_treatment mixed
_refine_ls_matrix_type full
_refine_ls_number_parameters 297
_refine_ls_number_reflns 3807
_refine_ls_number_restraints 1
_refine_ls_restrained_S_all 1.054
_refine_ls_R_factor_all 0.0189
_refine_ls_R_factor_gt 0.0188
_refine_ls_shift/su_max 0.002
_refine_ls_shift/su_mean 0.000
_refine_ls_structure_factor_coef Fsqd
_refine_ls_weighting_details 'calc w=1/[\s^2^(Fo^2^)+(0.0296P)^2^+0.5281P] where P=(Fo^2^+2Fc^2^)/3'
_refine_ls_weighting_scheme calc
_refine_ls_wR_factor_gt 0.0509
_refine_ls_wR_factor_ref 0.0512
_reflns_number_gt 3786
_reflns_number_total 3832
_reflns_threshold_expression >3.99sigma(I)
_cod_data_source_file jo8b01708_si_004.cif
_cod_data_source_block k1621
_cod_depositor_comments
;
The following automatic conversions were performed:

data item '_exptl_absorpt_correction_type' value 'Empirical' was
changed to 'empirical' in accordance with the
/home/data/users/saulius/crontab/automatic-downloads/current/ACS/lib/dictionaries/cif_core.dic
dictionary named 'cif_core.dic' version 2.4.2 last updated on
2011-04-26.

data item '_symmetry_cell_setting' value 'Orthorhombic' was changed
to 'orthorhombic' in accordance with the
/home/data/users/saulius/crontab/automatic-downloads/current/ACS/lib/dictionaries/cif_core.dic
dictionary named 'cif_core.dic' version 2.4.2 last updated on
2011-04-26.

Automatic conversion script
Id: cif_fix_values 6909 2019-04-08 15:41:33Z antanas 
;
_cod_database_code 4035258

loop_
_symmetry_equiv_pos_as_xyz
'x, y, z'
'-x+1/2, -y, z+1/2'
'-x, y+1/2, -z+1/2'
'x+1/2, -y+1/2, -z'

loop_
_atom_site_label
_atom_site_type_symbol
_atom_site_fract_x
_atom_site_fract_y
_atom_site_fract_z
_atom_site_U_iso_or_equiv
_atom_site_adp_type
_atom_site_occupancy
_atom_site_symmetry_multiplicity
_atom_site_calc_flag
_atom_site_refinement_flags
Cl1 Cl 0.11355(5) 0.66713(2) 0.516268(12) 0.01927(8) Uani 1 1 d .
S1 S 0.68972(5) 0.50391(2) 0.687076(11) 0.01655(9) Uani 1 1 d .
O1 O 0.85386(17) 0.43393(7) 0.67417(3) 0.0230(2) Uani 1 1 d .
O2 O 0.74430(17) 0.57921(7) 0.72086(3) 0.0219(2) Uani 1 1 d .
O3 O 0.26734(18) 0.62753(7) 0.71601(4) 0.0257(2) Uani 1 1 d .
O4 O 0.2468(3) 0.60481(8) 0.79499(4) 0.0424(3) Uani 1 1 d .
O5 O 0.02916(17) 0.35869(7) 0.56632(4) 0.0213(2) Uani 1 1 d .
O6 O 0.38199(19) 0.30626(7) 0.57062(4) 0.0291(2) Uani 1 1 d .
N1 N 0.6068(2) 0.55255(7) 0.63598(4) 0.0159(2) Uani 1 1 d .
N2 N 0.6020(2) 0.63932(7) 0.54234(4) 0.0142(2) Uani 1 1 d D
HN1 H 0.4606(17) 0.6483(11) 0.5344(5) 0.017 Uiso 1 1 d D
HN2 H 0.682(3) 0.6645(11) 0.5168(6) 0.017 Uiso 1 1 d .
N3 N 0.2725(2) 0.57622(9) 0.75264(4) 0.0230(3) Uani 1 1 d .
C1 C 0.5498(2) 0.49045(9) 0.59360(4) 0.0149(3) Uani 1 1 d .
H1 H 0.6250 0.4275 0.5993 0.018 Uiso 1 1 calc R
C2 C 0.6546(2) 0.53453(8) 0.54667(4) 0.0140(3) Uani 1 1 d .
H2 H 0.8202 0.5276 0.5493 0.017 Uiso 1 1 calc R
C3 C 0.6512(2) 0.69616(9) 0.58799(5) 0.0173(3) Uani 1 1 d .
H3A H 0.6007 0.7631 0.5834 0.021 Uiso 1 1 calc R
H3B H 0.8141 0.6969 0.5941 0.021 Uiso 1 1 calc R
C4 C 0.5330(2) 0.65238(9) 0.63185(5) 0.0165(3) Uani 1 1 d .
H4A H 0.5706 0.6880 0.6624 0.020 Uiso 1 1 calc R
H4B H 0.3695 0.6551 0.6270 0.020 Uiso 1 1 calc R
C5 C 0.4663(2) 0.43602(10) 0.71362(5) 0.0193(3) Uani 1 1 d .
C6 C 0.3014(3) 0.47276(10) 0.74468(5) 0.0201(3) Uani 1 1 d .
C7 C 0.1481(3) 0.41440(11) 0.76803(5) 0.0256(3) Uani 1 1 d .
H7 H 0.0413 0.4409 0.7901 0.031 Uiso 1 1 calc R
C8 C 0.1517(3) 0.31661(11) 0.75882(6) 0.0311(4) Uani 1 1 d .
H8 H 0.0451 0.2758 0.7740 0.037 Uiso 1 1 calc R
C9 C 0.3111(3) 0.27884(10) 0.72745(6) 0.0321(4) Uani 1 1 d .
H9 H 0.3116 0.2121 0.7206 0.039 Uiso 1 1 calc R
C10 C 0.4703(3) 0.33760(10) 0.70579(5) 0.0266(3) Uani 1 1 d .
H10 H 0.5830 0.3103 0.6855 0.032 Uiso 1 1 calc R
C11 C 0.2982(2) 0.47076(9) 0.59119(5) 0.0154(3) Uani 1 1 d .
H11A H 0.2320 0.4818 0.6243 0.018 Uiso 1 1 calc R
H11B H 0.2283 0.5163 0.5678 0.018 Uiso 1 1 calc R
C12 C 0.2469(2) 0.36940(9) 0.57483(5) 0.0171(3) Uani 1 1 d .
C13 C -0.0459(3) 0.26105(10) 0.55641(6) 0.0273(3) Uani 1 1 d .
H13A H 0.0620 0.2291 0.5341 0.033 Uiso 1 1 calc R
H13B H -0.1920 0.2631 0.5394 0.033 Uiso 1 1 calc R
C14 C -0.0676(3) 0.20432(12) 0.60288(7) 0.0400(4) Uani 1 1 d .
H14A H -0.1226 0.1400 0.5950 0.060 Uiso 1 1 calc R
H14B H -0.1728 0.2362 0.6252 0.060 Uiso 1 1 calc R
H14C H 0.0784 0.1994 0.6190 0.060 Uiso 1 1 calc R
C15 C 0.5784(3) 0.48278(9) 0.49948(5) 0.0188(3) Uani 1 1 d .
H15A H 0.6139 0.4138 0.5029 0.023 Uiso 1 1 calc R
H15B H 0.4143 0.4887 0.4968 0.023 Uiso 1 1 calc R
C16 C 0.6819(2) 0.51922(9) 0.45190(5) 0.0183(3) Uani 1 1 d .
C17 C 0.8776(3) 0.47981(11) 0.43363(5) 0.0270(3) Uani 1 1 d .
H17 H 0.9494 0.4297 0.4513 0.032 Uiso 1 1 calc R
C18 C 0.9701(3) 0.51319(13) 0.38941(6) 0.0328(4) Uani 1 1 d .
H18 H 1.1040 0.4857 0.3771 0.039 Uiso 1 1 calc R
C19 C 0.8665(3) 0.58625(11) 0.36365(5) 0.0296(3) Uani 1 1 d .
H19 H 0.9285 0.6088 0.3334 0.036 Uiso 1 1 calc R
C20 C 0.6732(3) 0.62632(10) 0.38182(5) 0.0259(3) Uani 1 1 d .
H20 H 0.6039 0.6775 0.3645 0.031 Uiso 1 1 calc R
C21 C 0.5792(3) 0.59217(10) 0.42547(5) 0.0214(3) Uani 1 1 d .
H21 H 0.4436 0.6190 0.4373 0.026 Uiso 1 1 calc R

loop_
_atom_site_aniso_label
_atom_site_aniso_U_11
_atom_site_aniso_U_22
_atom_site_aniso_U_33
_atom_site_aniso_U_23
_atom_site_aniso_U_13
_atom_site_aniso_U_12
Cl1 0.01338(16) 0.01876(15) 0.02568(16) 0.00748(12) 0.00134(12) 0.00047(12)
S1 0.01706(18) 0.01836(15) 0.01421(15) 0.00078(12) -0.00113(11) 0.00196(13)
O1 0.0224(6) 0.0268(5) 0.0198(4) 0.0014(4) -0.0016(4) 0.0083(4)
O2 0.0219(5) 0.0249(5) 0.0188(4) -0.0031(4) -0.0034(4) -0.0006(4)
O3 0.0286(6) 0.0228(5) 0.0258(5) 0.0060(4) 0.0069(4) 0.0052(4)
O4 0.0681(9) 0.0374(6) 0.0218(5) -0.0056(4) 0.0085(6) 0.0082(6)
O5 0.0186(6) 0.0169(5) 0.0286(5) -0.0023(4) -0.0038(4) -0.0037(4)
O6 0.0204(6) 0.0160(5) 0.0508(6) -0.0035(4) 0.0062(5) -0.0006(4)
N1 0.0202(6) 0.0141(5) 0.0136(5) 0.0003(4) 0.0001(4) -0.0007(5)
N2 0.0130(6) 0.0143(5) 0.0153(5) 0.0026(4) 0.0002(4) 0.0004(4)
N3 0.0228(7) 0.0259(6) 0.0202(6) 0.0012(5) 0.0038(5) 0.0033(5)
C1 0.0172(7) 0.0120(6) 0.0154(6) -0.0004(5) 0.0001(5) 0.0000(5)
C2 0.0128(7) 0.0121(6) 0.0172(6) 0.0003(5) 0.0010(5) 0.0003(5)
C3 0.0209(7) 0.0129(6) 0.0181(6) -0.0010(5) 0.0012(5) -0.0023(5)
C4 0.0192(7) 0.0131(6) 0.0171(6) -0.0009(5) 0.0014(5) 0.0007(5)
C5 0.0240(8) 0.0190(6) 0.0149(6) 0.0051(5) -0.0024(5) -0.0001(6)
C6 0.0233(7) 0.0219(7) 0.0150(6) 0.0031(5) -0.0034(5) 0.0008(5)
C7 0.0239(8) 0.0337(8) 0.0193(6) 0.0085(6) -0.0010(6) 0.0003(6)
C8 0.0342(9) 0.0316(8) 0.0275(7) 0.0135(6) -0.0036(7) -0.0085(7)
C9 0.0468(11) 0.0203(7) 0.0293(8) 0.0069(6) -0.0021(7) -0.0034(7)
C10 0.0390(9) 0.0203(7) 0.0206(7) 0.0048(5) 0.0011(6) 0.0027(6)
C11 0.0166(7) 0.0135(6) 0.0160(6) 0.0004(5) 0.0016(5) -0.0006(5)
C12 0.0178(8) 0.0159(6) 0.0177(6) 0.0015(5) 0.0027(5) -0.0036(6)
C13 0.0261(9) 0.0194(7) 0.0363(8) -0.0069(6) -0.0027(7) -0.0075(6)
C14 0.0510(12) 0.0229(8) 0.0462(10) -0.0023(7) 0.0177(9) -0.0119(8)
C15 0.0218(8) 0.0166(6) 0.0181(6) -0.0014(5) 0.0008(5) -0.0033(5)
C16 0.0222(7) 0.0168(6) 0.0159(6) -0.0046(5) -0.0005(5) -0.0026(5)
C17 0.0274(8) 0.0306(8) 0.0230(7) -0.0014(6) 0.0004(6) 0.0082(7)
C18 0.0270(9) 0.0437(9) 0.0277(8) -0.0063(7) 0.0077(6) 0.0057(7)
C19 0.0355(9) 0.0358(8) 0.0175(6) -0.0025(6) 0.0059(6) -0.0091(8)
C20 0.0348(9) 0.0252(7) 0.0176(6) 0.0004(5) -0.0010(6) 0.0004(6)
C21 0.0233(8) 0.0221(7) 0.0188(6) -0.0033(5) -0.0002(6) 0.0016(6)

loop_
_atom_type_symbol
_atom_type_description
_atom_type_scat_dispersion_real
_atom_type_scat_dispersion_imag
_atom_type_scat_source
C C 0.0181 0.0091 'International Tables Vol C Tables 4.2.6.8 and 6.1.1.4'
H H 0.0000 0.0000 'International Tables Vol C Tables 4.2.6.8 and 6.1.1.4'
N N 0.0311 0.0180 'International Tables Vol C Tables 4.2.6.8 and 6.1.1.4'
O O 0.0492 0.0322 'International Tables Vol C Tables 4.2.6.8 and 6.1.1.4'
S S 0.3331 0.5567 'International Tables Vol C Tables 4.2.6.8 and 6.1.1.4'
Cl Cl 0.3639 0.7018 'International Tables Vol C Tables 4.2.6.8 and 6.1.1.4'

loop_
_geom_angle_atom_site_label_1
_geom_angle_atom_site_label_2
_geom_angle_atom_site_label_3
_geom_angle
O1 S1 O2 120.03(6)
O1 S1 N1 106.89(6)
O2 S1 N1 107.84(6)
O1 S1 C5 104.52(6)
O2 S1 C5 107.74(6)
N1 S1 C5 109.52(6)
C12 O5 C13 115.96(12)
C4 N1 C1 115.44(10)
C4 N1 S1 123.83(9)
C1 N1 S1 119.12(8)
C3 N2 C2 114.30(10)
O4 N3 O3 124.31(12)
O4 N3 C6 118.23(11)
O3 N3 C6 117.40(11)
N1 C1 C11 111.46(11)
N1 C1 C2 107.97(10)
C11 C1 C2 115.91(11)
N2 C2 C15 109.37(10)
N2 C2 C1 111.55(10)
C15 C2 C1 111.93(10)
N2 C3 C4 109.86(10)
N1 C4 C3 107.62(11)
C10 C5 C6 117.85(13)
C10 C5 S1 116.70(11)
C6 C5 S1 125.21(11)
C7 C6 C5 122.00(13)
C7 C6 N3 115.73(13)
C5 C6 N3 122.20(12)
C6 C7 C8 119.21(15)
C9 C8 C7 119.76(14)
C8 C9 C10 120.56(14)
C9 C10 C5 120.54(15)
C12 C11 C1 112.30(11)
O6 C12 O5 124.10(12)
O6 C12 C11 125.17(13)
O5 C12 C11 110.73(12)
O5 C13 C14 111.63(12)
C16 C15 C2 115.14(11)
C17 C16 C21 118.93(13)
C17 C16 C15 120.99(13)
C21 C16 C15 120.07(13)
C16 C17 C18 120.51(14)
C19 C18 C17 119.88(15)
C20 C19 C18 119.90(14)
C19 C20 C21 120.27(14)
C16 C21 C20 120.49(14)

loop_
_geom_bond_atom_site_label_1
_geom_bond_atom_site_label_2
_geom_bond_distance
S1 O1 1.4298(10)
S1 O2 1.4302(10)
S1 N1 1.6167(10)
S1 C5 1.7905(15)
O3 N3 1.2221(15)
O4 N3 1.2212(15)
O5 C12 1.3339(18)
O5 C13 1.4603(17)
O6 C12 1.2026(18)
N1 C4 1.4666(16)
N1 C1 1.4761(16)
N2 C3 1.4956(16)
N2 C2 1.5012(15)
N3 C6 1.4706(18)
C1 C11 1.5345(19)
C1 C2 1.5429(17)
C2 C15 1.5346(17)
C3 C4 1.5099(18)
C5 C10 1.391(2)
C5 C6 1.395(2)
C6 C7 1.381(2)
C7 C8 1.388(2)
C8 C9 1.382(2)
C9 C10 1.388(2)
C11 C12 1.5141(17)
C13 C14 1.490(2)
C15 C16 1.5152(18)
C16 C17 1.387(2)
C16 C21 1.388(2)
C17 C18 1.397(2)
C18 C19 1.382(2)
C19 C20 1.377(2)
C20 C21 1.391(2)

loop_
_geom_hbond_atom_site_label_D
_geom_hbond_atom_site_label_H
_geom_hbond_atom_site_label_A
_geom_hbond_distance_DH
_geom_hbond_distance_HA
_geom_hbond_distance_DA
_geom_hbond_angle_DHA
_geom_hbond_site_symmetry_A
N2 HN1 Cl1 0.884(9) 2.154(9) 3.0372(12) 178.5(16) .
N2 HN2 Cl1 0.909(18) 2.547(15) 3.1326(11) 122.6(12) 4_566
N2 HN2 Cl1 0.909(18) 2.589(17) 3.1704(12) 122.4(12) 1_655

loop_
_geom_torsion_atom_site_label_1
_geom_torsion_atom_site_label_2
_geom_torsion_atom_site_label_3
_geom_torsion_atom_site_label_4
_geom_torsion
O1 S1 N1 C4 -148.36(11)
O2 S1 N1 C4 -18.03(13)
C5 S1 N1 C4 98.95(12)
O1 S1 N1 C1 46.79(11)
O2 S1 N1 C1 177.12(10)
C5 S1 N1 C1 -65.89(11)
C4 N1 C1 C11 -70.07(14)
S1 N1 C1 C11 96.02(12)
C4 N1 C1 C2 58.32(14)
S1 N1 C1 C2 -135.59(10)
C3 N2 C2 C15 175.10(11)
C3 N2 C2 C1 50.74(15)
N1 C1 C2 N2 -49.32(14)
C11 C1 C2 N2 76.48(13)
N1 C1 C2 C15 -172.23(11)
C11 C1 C2 C15 -46.43(15)
C2 N2 C3 C4 -54.57(15)
C1 N1 C4 C3 -62.90(15)
S1 N1 C4 C3 131.75(10)
N2 C3 C4 N1 57.24(14)
O1 S1 C5 C10 -14.62(12)
O2 S1 C5 C10 -143.35(11)
N1 S1 C5 C10 99.60(11)
O1 S1 C5 C6 159.62(11)
O2 S1 C5 C6 30.89(13)
N1 S1 C5 C6 -86.16(12)
C10 C5 C6 C7 1.2(2)
S1 C5 C6 C7 -172.96(11)
C10 C5 C6 N3 -175.58(13)
S1 C5 C6 N3 10.24(19)
O4 N3 C6 C7 48.66(19)
O3 N3 C6 C7 -128.60(13)
O4 N3 C6 C5 -134.36(15)
O3 N3 C6 C5 48.38(19)
C5 C6 C7 C8 -2.7(2)
N3 C6 C7 C8 174.28(13)
C6 C7 C8 C9 1.4(2)
C7 C8 C9 C10 1.3(2)
C8 C9 C10 C5 -2.8(2)
C6 C5 C10 C9 1.5(2)
S1 C5 C10 C9 176.21(12)
N1 C1 C11 C12 -142.54(10)
C2 C1 C11 C12 93.45(13)
C13 O5 C12 O6 6.6(2)
C13 O5 C12 C11 -172.49(11)
C1 C11 C12 O6 9.81(19)
C1 C11 C12 O5 -171.15(11)
C12 O5 C13 C14 78.86(17)
N2 C2 C15 C16 58.34(16)
C1 C2 C15 C16 -177.52(11)
C2 C15 C16 C17 90.86(15)
C2 C15 C16 C21 -90.07(16)
C21 C16 C17 C18 0.2(2)
C15 C16 C17 C18 179.24(14)
C16 C17 C18 C19 0.2(2)
C17 C18 C19 C20 0.4(2)
C18 C19 C20 C21 -1.4(2)
C17 C16 C21 C20 -1.1(2)
C15 C16 C21 C20 179.79(13)
C19 C20 C21 C16 1.8(2)
